data_7117956
loop_
_publ_author_name
'Geetha Bolla'
'Ashwini Nangia'

_publ_section_title
;
 Multicomponent ternary cocrystals of the sulfonamide group with
 pyridine-amides and lactams
;
_journal_name_full Chem.Commun.
_journal_page_first 15578
_journal_paper_doi 10.1039/C5cc06475A
_journal_volume 51
_journal_year 2015
_chemical_compound_source synthetic
_chemical_formula_moiety C7H7NO4S,C6H6N2O,C5H5NO
_chemical_formula_sum 'C18 H18 N4 O6 S'
_chemical_formula_weight 418.42
_chemical_melting_point 418
_chemical_name_common 'Sulfonamide benzoic acid; isonicotinamide; 2pyridone'
_chemical_name_systematic 'Sulfonamide benzoic acid; isonicotinamide; 2pyridone'
_space_group_IT_number 14
_symmetry_cell_setting monoclinic
_symmetry_space_group_name_Hall '-P 2ybc'
_symmetry_space_group_name_H-M 'P 1 21/c 1'
_atom_sites_solution_hydrogens geom
_atom_sites_solution_primary direct
_atom_sites_solution_secondary difmap
_audit_creation_method SHELXL-97
_audit_update_record
;
2015-07-22 deposited with the CCDC.
2015-08-27 downloaded from the CCDC.
;
_cell_angle_alpha 90.00
_cell_angle_beta 101.671(6)
_cell_angle_gamma 90.00
_cell_formula_units_Z 4
_cell_length_a 20.4140(14)
_cell_length_b 6.5885(4)
_cell_length_c 14.7470(9)
_cell_measurement_reflns_used 3550
_cell_measurement_temperature 298(2)
_cell_measurement_theta_max 71.5760
_cell_measurement_theta_min 4.3780
_cell_volume 1942.4(2)
_computing_structure_refinement 'SHELXL-97 (Sheldrick, 1997)'
_computing_structure_solution 'SHELXS-97 (Sheldrick, 1990)'
_diffrn_ambient_temperature 298(2)
_diffrn_measured_fraction_theta_full 0.999
_diffrn_measured_fraction_theta_max 0.999
_diffrn_measurement_device_type 'Xcalibur, Eos, Gemini'
_diffrn_measurement_method '\w scans'
_diffrn_radiation_monochromator graphite
_diffrn_radiation_source 'fine-focus sealed tube'
_diffrn_radiation_type CuK\a
_diffrn_radiation_wavelength 1.54184
_diffrn_reflns_av_R_equivalents 0.0492
_diffrn_reflns_av_sigmaI/netI 0.0386
_diffrn_reflns_limit_h_max 24
_diffrn_reflns_limit_h_min -22
_diffrn_reflns_limit_k_max 7
_diffrn_reflns_limit_k_min -7
_diffrn_reflns_limit_l_max 17
_diffrn_reflns_limit_l_min -17
_diffrn_reflns_number 10420
_diffrn_reflns_theta_full 67.06
_diffrn_reflns_theta_max 67.06
_diffrn_reflns_theta_min 4.42
_exptl_absorpt_coefficient_mu 1.877
_exptl_absorpt_correction_T_max 1.0000
_exptl_absorpt_correction_T_min 0.71451
_exptl_absorpt_correction_type multi-scan
_exptl_crystal_colour COLORLES
_exptl_crystal_density_diffrn 1.431
_exptl_crystal_density_method 'not measured'
_exptl_crystal_description PLATE
_exptl_crystal_F_000 872
_exptl_crystal_recrystallization_method 'Re-crystallisation from solvent: EtOAc, THF'
_exptl_crystal_size_max 0.20
_exptl_crystal_size_mid 0.18
_exptl_crystal_size_min 0.18
_refine_diff_density_max 0.295
_refine_diff_density_min -0.545
_refine_diff_density_rms 0.062
_refine_ls_extinction_method none
_refine_ls_goodness_of_fit_ref 1.112
_refine_ls_hydrogen_treatment mixed
_refine_ls_matrix_type full
_refine_ls_number_parameters 286
_refine_ls_number_reflns 3464
_refine_ls_number_restraints 0
_refine_ls_restrained_S_all 1.112
_refine_ls_R_factor_all 0.0737
_refine_ls_R_factor_gt 0.0596
_refine_ls_shift/su_max 0.001
_refine_ls_shift/su_mean 0.000
_refine_ls_structure_factor_coef Fsqd
_refine_ls_weighting_details 'calc w=1/[\s^2^(Fo^2^)+(0.1285P)^2^+0.1029P] where P=(Fo^2^+2Fc^2^)/3'
_refine_ls_weighting_scheme calc
_refine_ls_wR_factor_gt 0.1833
_refine_ls_wR_factor_ref 0.2053
_reflns_number_gt 2690
_reflns_number_total 3464
_reflns_threshold_expression >2sigma(I)
_cod_data_source_file c5cc06475a2.cif
_cod_data_source_block SMBAINAHP111
_cod_database_code 7117956

loop_
_symmetry_equiv_pos_as_xyz
'x, y, z'
'-x, y+1/2, -z+1/2'
'-x, -y, -z'
'x, -y-1/2, z-1/2'

loop_
_atom_site_label
_atom_site_type_symbol
_atom_site_fract_x
_atom_site_fract_y
_atom_site_fract_z
_atom_site_U_iso_or_equiv
_atom_site_adp_type
_atom_site_occupancy
_atom_site_symmetry_multiplicity
_atom_site_calc_flag
_atom_site_refinement_flags
_atom_site_disorder_assembly
_atom_site_disorder_group
S1 S 0.71773(4) 0.80437(11) 0.70029(5) 0.0610(3) Uani 1 1 d . . .
O6 O 0.57578(10) 0.9572(3) 0.46055(16) 0.0688(6) Uani 1 1 d . . .
O5 O 0.69327(11) 0.1148(3) 1.00386(15) 0.0686(6) Uani 1 1 d . . .
O1 O 0.68134(12) 0.9592(4) 0.73580(17) 0.0825(7) Uani 1 1 d . . .
O4 O 0.97350(12) 1.3554(4) 0.61795(19) 0.0770(7) Uani 1 1 d . . .
N1 N 0.67542(16) 0.7431(5) 0.6013(2) 0.0687(7) Uani 1 1 d . . .
O2 O 0.73379(14) 0.6213(4) 0.75102(18) 0.0895(8) Uani 1 1 d . . .
N4 N 0.47944(13) 0.7771(4) 0.42823(18) 0.0605(6) Uani 1 1 d . . .
C1 C 0.79417(14) 0.9100(4) 0.68368(17) 0.0514(6) Uani 1 1 d . . .
N2 N 0.90949(13) -0.0131(4) 0.90734(17) 0.0657(7) Uani 1 1 d . . .
O3 O 1.02393(14) 1.0594(4) 0.6339(3) 0.1092(11) Uani 1 1 d . . .
N3 N 0.69122(15) 0.3602(5) 0.8993(2) 0.0716(8) Uani 1 1 d . . .
C2 C 0.84988(16) 0.7897(4) 0.6893(2) 0.0615(7) Uani 1 1 d . . .
H2 H 0.8482 0.6534 0.7050 0.074 Uiso 1 1 calc R . .
C15 C 0.57096(16) 0.6617(5) 0.3681(2) 0.0625(7) Uani 1 1 d . . .
H15 H 0.6149 0.6746 0.3605 0.075 Uiso 1 1 calc R . .
C14 C 0.54419(14) 0.8063(4) 0.42067(19) 0.0543(7) Uani 1 1 d . . .
C6 C 0.79594(15) 1.1145(4) 0.6621(2) 0.0591(7) Uani 1 1 d . . .
H6 H 0.7583 1.1956 0.6589 0.071 Uiso 1 1 calc R . .
C12 C 0.82916(16) 0.2533(5) 0.8964(2) 0.0628(7) Uani 1 1 d . . .
H12 H 0.8177 0.3873 0.8808 0.075 Uiso 1 1 calc R . .
C4 C 0.91091(15) 1.0744(4) 0.64954(18) 0.0552(6) Uani 1 1 d . . .
C5 C 0.85461(16) 1.1953(4) 0.6454(2) 0.0595(7) Uani 1 1 d . . .
H5 H 0.8566 1.3324 0.6312 0.071 Uiso 1 1 calc R . .
C3 C 0.90820(16) 0.8711(5) 0.6717(2) 0.0623(7) Uani 1 1 d . . .
H3 H 0.9457 0.7894 0.6747 0.075 Uiso 1 1 calc R . .
C13 C 0.71828(15) 0.2002(4) 0.94547(19) 0.0554(7) Uani 1 1 d . . .
C11 C 0.89106(17) 0.1780(5) 0.8883(2) 0.0675(8) Uani 1 1 d . . .
H11 H 0.9211 0.2653 0.8686 0.081 Uiso 1 1 calc R . .
C7 C 0.97561(16) 1.1609(5) 0.6324(2) 0.0635(7) Uani 1 1 d . . .
C8 C 0.78499(14) 0.1272(4) 0.92793(17) 0.0539(6) Uani 1 1 d . . .
C9 C 0.80404(16) -0.0717(4) 0.9483(2) 0.0618(7) Uani 1 1 d . . .
H9 H 0.7753 -0.1616 0.9693 0.074 Uiso 1 1 calc R . .
C16 C 0.53322(19) 0.5038(5) 0.3285(2) 0.0759(9) Uani 1 1 d . . .
H16 H 0.5515 0.4093 0.2939 0.091 Uiso 1 1 calc R . .
C17 C 0.4673(2) 0.4815(6) 0.3390(3) 0.0870(11) Uani 1 1 d . . .
H17 H 0.4414 0.3731 0.3118 0.104 Uiso 1 1 calc R . .
C10 C 0.86626(17) -0.1348(5) 0.9368(2) 0.0686(8) Uani 1 1 d . . .
H10 H 0.8786 -0.2690 0.9504 0.082 Uiso 1 1 calc R . .
C18 C 0.44186(19) 0.6197(5) 0.3893(3) 0.0805(10) Uani 1 1 d . . .
H18 H 0.3980 0.6066 0.3974 0.097 Uiso 1 1 calc R . .
H1B H 0.689(2) 0.645(7) 0.578(3) 0.093(14) Uiso 1 1 d . . .
H1A H 0.6519(19) 0.845(6) 0.570(3) 0.083(12) Uiso 1 1 d . . .
H4B H 0.4637(18) 0.867(6) 0.465(3) 0.085(11) Uiso 1 1 d . . .
H4A H 1.012(2) 1.404(6) 0.610(3) 0.094(13) Uiso 1 1 d . . .
H3A H 0.7090(18) 0.407(6) 0.857(3) 0.077(11) Uiso 1 1 d . . .
H3B H 0.655(2) 0.416(5) 0.913(3) 0.083(11) Uiso 1 1 d . . .

loop_
_atom_site_aniso_label
_atom_site_aniso_U_11
_atom_site_aniso_U_22
_atom_site_aniso_U_33
_atom_site_aniso_U_23
_atom_site_aniso_U_13
_atom_site_aniso_U_12
S1 0.0677(5) 0.0635(5) 0.0558(4) -0.0013(3) 0.0220(3) -0.0133(3)
O6 0.0600(12) 0.0685(13) 0.0842(14) -0.0202(11) 0.0293(10) -0.0140(10)
O5 0.0667(13) 0.0720(14) 0.0739(13) 0.0135(11) 0.0302(10) 0.0027(10)
O1 0.0816(16) 0.0921(17) 0.0851(16) -0.0270(13) 0.0434(13) -0.0186(12)
O4 0.0646(15) 0.0694(15) 0.0995(18) 0.0183(12) 0.0224(12) -0.0063(11)
N1 0.0732(18) 0.0610(16) 0.0711(17) -0.0126(14) 0.0123(13) -0.0075(14)
O2 0.0939(18) 0.0881(17) 0.0886(17) 0.0342(14) 0.0232(13) -0.0177(14)
N4 0.0589(14) 0.0601(14) 0.0677(15) -0.0121(12) 0.0254(11) -0.0080(11)
C1 0.0581(15) 0.0534(15) 0.0441(12) -0.0019(10) 0.0134(11) -0.0090(11)
N2 0.0674(16) 0.0679(16) 0.0633(14) -0.0101(12) 0.0169(12) 0.0079(12)
O3 0.0798(18) 0.0727(16) 0.191(3) -0.0004(18) 0.064(2) 0.0025(13)
N3 0.0765(18) 0.0695(17) 0.0788(18) 0.0208(14) 0.0394(15) 0.0175(14)
C2 0.076(2) 0.0436(14) 0.0688(18) 0.0022(12) 0.0230(14) -0.0016(12)
C15 0.0593(17) 0.0690(18) 0.0630(16) -0.0057(14) 0.0209(13) 0.0000(14)
C14 0.0551(15) 0.0552(15) 0.0549(15) -0.0004(11) 0.0168(12) -0.0019(12)
C6 0.0645(17) 0.0502(15) 0.0645(16) 0.0056(12) 0.0176(13) 0.0019(12)
C12 0.0712(19) 0.0560(16) 0.0655(17) 0.0036(13) 0.0240(14) 0.0021(13)
C4 0.0642(17) 0.0539(15) 0.0487(13) -0.0002(11) 0.0142(11) -0.0035(12)
C5 0.0724(19) 0.0467(15) 0.0612(16) 0.0063(11) 0.0180(14) -0.0006(12)
C3 0.0676(18) 0.0544(16) 0.0681(17) 0.0004(13) 0.0210(14) 0.0083(13)
C13 0.0661(17) 0.0535(15) 0.0499(14) 0.0006(11) 0.0199(12) 0.0010(12)
C11 0.070(2) 0.0673(19) 0.0703(19) -0.0035(14) 0.0260(15) -0.0077(14)
C7 0.0647(19) 0.0664(19) 0.0624(16) 0.0004(14) 0.0204(13) -0.0032(14)
C8 0.0660(17) 0.0531(15) 0.0449(13) -0.0022(11) 0.0161(11) 0.0009(12)
C9 0.0724(19) 0.0533(16) 0.0641(17) 0.0010(13) 0.0241(14) -0.0007(13)
C16 0.087(2) 0.074(2) 0.074(2) -0.0158(16) 0.0319(17) 0.0024(17)
C17 0.091(3) 0.078(2) 0.100(3) -0.037(2) 0.039(2) -0.0275(19)
C10 0.082(2) 0.0559(17) 0.0702(18) 0.0002(14) 0.0218(16) 0.0104(15)
C18 0.078(2) 0.076(2) 0.097(2) -0.0275(19) 0.0406(19) -0.0259(17)

loop_
_atom_type_symbol
_atom_type_description
_atom_type_scat_dispersion_real
_atom_type_scat_dispersion_imag
_atom_type_scat_source
C C 0.0181 0.0091 'International Tables Vol C Tables 4.2.6.8 and 6.1.1.4'
H H 0.0000 0.0000 'International Tables Vol C Tables 4.2.6.8 and 6.1.1.4'
N N 0.0311 0.0180 'International Tables Vol C Tables 4.2.6.8 and 6.1.1.4'
O O 0.0492 0.0322 'International Tables Vol C Tables 4.2.6.8 and 6.1.1.4'
S S 0.3331 0.5567 'International Tables Vol C Tables 4.2.6.8 and 6.1.1.4'

loop_
_geom_angle_atom_site_label_1
_geom_angle_atom_site_label_2
_geom_angle_atom_site_label_3
_geom_angle
_geom_angle_site_symmetry_1
_geom_angle_site_symmetry_3
O2 S1 O1 119.76(17) . .
O2 S1 N1 106.98(18) . .
O1 S1 N1 107.03(17) . .
O2 S1 C1 106.89(15) . .
O1 S1 C1 108.02(14) . .
N1 S1 C1 107.64(14) . .
C18 N4 C14 123.5(3) . .
C2 C1 C6 121.0(3) . .
C2 C1 S1 120.4(2) . .
C6 C1 S1 118.6(2) . .
C11 N2 C10 117.6(3) . .
C1 C2 C3 120.0(3) . .
C16 C15 C14 120.5(3) . .
O6 C14 N4 119.0(2) . .
O6 C14 C15 124.8(3) . .
N4 C14 C15 116.2(3) . .
C5 C6 C1 118.7(3) . .
C8 C12 C11 119.0(3) . .
C3 C4 C5 119.6(3) . .
C3 C4 C7 119.0(3) . .
C5 C4 C7 121.4(3) . .
C6 C5 C4 120.8(3) . .
C2 C3 C4 119.9(3) . .
O5 C13 N3 122.8(3) . .
O5 C13 C8 119.4(3) . .
N3 C13 C8 117.7(2) . .
N2 C11 C12 123.1(3) . .
O3 C7 O4 123.9(3) . .
O3 C7 C4 122.5(3) . .
O4 C7 C4 113.6(3) . .
C12 C8 C9 118.1(3) . .
C12 C8 C13 122.6(3) . .
C9 C8 C13 119.2(3) . .
C10 C9 C8 119.0(3) . .
C15 C16 C17 120.7(3) . .
C18 C17 C16 118.7(3) . .
N2 C10 C9 123.2(3) . .
C17 C18 N4 120.4(3) . .

loop_
_geom_bond_atom_site_label_1
_geom_bond_atom_site_label_2
_geom_bond_distance
_geom_bond_site_symmetry_2
S1 O2 1.422(3) .
S1 O1 1.423(2) .
S1 N1 1.591(3) .
S1 C1 1.770(3) .
O6 C14 1.264(3) .
O5 C13 1.223(3) .
O4 C7 1.298(4) .
N4 C18 1.347(4) .
N4 C14 1.362(4) .
C1 C2 1.375(4) .
C1 C6 1.387(4) .
N2 C11 1.328(4) .
N2 C10 1.329(4) .
O3 C7 1.188(4) .
N3 C13 1.314(4) .
C2 C3 1.377(4) .
C15 C16 1.354(5) .
C15 C14 1.407(4) .
C6 C5 1.377(4) .
C12 C8 1.375(4) .
C12 C11 1.385(4) .
C4 C3 1.383(4) .
C4 C5 1.389(4) .
C4 C7 1.506(4) .
C13 C8 1.515(4) .
C8 C9 1.382(4) .
C9 C10 1.379(4) .
C16 C17 1.394(5) .
C17 C18 1.343(5) .
